data_4345475
loop_
_publ_author_name
'Maity, Dilip Kumar'
'Otake, Kenichi'
'Ghosh, Saheli'
'Kitagawa, Hiroshi'
'Ghoshal, Debajyoti'

_publ_section_title
;
 Sulfonic Group Functionalized Mixed Ligand Coordination Polymers:
 Synthesis, Characterization, Water Sorption, and Proton Conduction
 Studies.
;
_journal_issue 3
_journal_name_full 'Inorganic chemistry'
_journal_page_first 1581
_journal_page_last 1590
_journal_paper_doi 10.1021/acs.inorgchem.6b02674
_journal_volume 56
_journal_year 2017
_chemical_formula_sum 'C12 H14 Cu N2 O10 S'
_chemical_formula_weight 441.85
_space_group_crystal_system monoclinic
_space_group_IT_number 12
_space_group_name_Hall '-I 2y'
_space_group_name_H-M_alt 'I 1 2/m 1'
_atom_sites_solution_hydrogens mixed
_audit_creation_method SHELXL-2016/4
_cell_angle_alpha 90.000(5)
_cell_angle_beta 92.328(5)
_cell_angle_gamma 90.000(5)
_cell_formula_units_Z 4
_cell_length_a 11.728(5)
_cell_length_b 6.853(5)
_cell_length_c 20.166(5)
_cell_measurement_reflns_used 250
_cell_measurement_temperature 298(2)
_cell_measurement_theta_max 27.5
_cell_measurement_theta_min 2
_cell_volume 1619.4(14)
_computing_cell_refinement 'SMART APEX II'
_computing_data_collection 'SMART APEX II (BRUKER,2010)'
_computing_data_reduction 'SAINT (BRUKER,2000)'
_computing_molecular_graphics 'Ortep-3v2 for windows (Farrugia,1997)'
_computing_publication_material 'PLATON (Spek, 2008)'
_computing_structure_refinement 'SHELXL-2016/4 (Sheldrick, 2016)'
_computing_structure_solution 'SHELXS-2016/4 (Sheldrick, 2016)'
_diffrn_ambient_temperature 298(2)
_diffrn_measured_fraction_theta_full 1.000
_diffrn_measured_fraction_theta_max 0.999
_diffrn_measurement_device_type 'CCD area detector'
_diffrn_measurement_method 'phi and omega scans'
_diffrn_radiation_type MoK\a
_diffrn_radiation_wavelength 0.71073
_diffrn_reflns_av_R_equivalents 0.0381
_diffrn_reflns_av_unetI/netI 0.0267
_diffrn_reflns_Laue_measured_fraction_full 1.000
_diffrn_reflns_Laue_measured_fraction_max 0.999
_diffrn_reflns_limit_h_max 14
_diffrn_reflns_limit_h_min -15
_diffrn_reflns_limit_k_max 8
_diffrn_reflns_limit_k_min -8
_diffrn_reflns_limit_l_max 26
_diffrn_reflns_limit_l_min -22
_diffrn_reflns_number 12386
_diffrn_reflns_point_group_measured_fraction_full 1.000
_diffrn_reflns_point_group_measured_fraction_max 0.999
_diffrn_reflns_theta_full 25.242
_diffrn_reflns_theta_max 27.528
_diffrn_reflns_theta_min 1.975
_diffrn_source 'fine-focus sealed tube'
_exptl_absorpt_coefficient_mu 1.537
_exptl_absorpt_correction_T_max 0.9874
_exptl_absorpt_correction_T_min 0.8528
_exptl_absorpt_correction_type multi-scan
_exptl_absorpt_process_details
;
'XPREP' - A PROGRAM DATA PREPARATION & RECIPROCAL 
SPACE EXPLORATION,
Bruker Analytical X-ray Systems, 1997
;
_exptl_crystal_colour Blue
_exptl_crystal_density_diffrn 1.812
_exptl_crystal_description Needle
_exptl_crystal_F_000 900
_exptl_crystal_size_max 0.20
_exptl_crystal_size_mid 0.10
_exptl_crystal_size_min 0.10
_refine_diff_density_max 1.132
_refine_diff_density_min -0.550
_refine_diff_density_rms 0.089
_refine_ls_extinction_method none
_refine_ls_goodness_of_fit_ref 1.065
_refine_ls_hydrogen_treatment mixed
_refine_ls_matrix_type full
_refine_ls_number_parameters 167
_refine_ls_number_reflns 2020
_refine_ls_number_restraints 11
_refine_ls_restrained_S_all 1.062
_refine_ls_R_factor_all 0.0433
_refine_ls_R_factor_gt 0.0372
_refine_ls_shift/su_max 0.001
_refine_ls_shift/su_mean 0.000
_refine_ls_structure_factor_coef Fsqd
_refine_ls_weighting_details 'w=1/[\s^2^(Fo^2^)+(0.0535P)^2^+3.4141P] where P=(Fo^2^+2Fc^2^)/3'
_refine_ls_weighting_scheme calc
_refine_ls_wR_factor_gt 0.0977
_refine_ls_wR_factor_ref 0.1018
_reflns_Friedel_coverage 0.000
_reflns_number_gt 1780
_reflns_number_total 2020
_reflns_threshold_expression 'I > 2\s(I)'
_cod_data_source_file ic6b02674_si_002.cif
_cod_data_source_block DG-2
_cod_depositor_comments
;
 Updating space group information.

 Antanas Vaitkus,
 2018-07-22
;
_cod_original_sg_symbol_H-M 'I 2/m'
_cod_database_code 4345475
_shelx_shelxl_version_number 2016/4
_shelx_space_group_comment
;
The symmetry employed for this shelxl refinement is uniquely defined
by the following loop, which should always be used as a source of
symmetry information in preference to the above space-group names.
They are only intended as comments.
;

loop_
_space_group_symop_id
_space_group_symop_operation_xyz
1 'x, y, z'
2 '-x, y, -z'
3 'x+1/2, y+1/2, z+1/2'
4 '-x+1/2, y+1/2, -z+1/2'
5 '-x, -y, -z'
6 'x, -y, z'
7 '-x+1/2, -y+1/2, -z+1/2'
8 'x+1/2, -y+1/2, z+1/2'

loop_
_atom_site_label
_atom_site_type_symbol
_atom_site_fract_x
_atom_site_fract_y
_atom_site_fract_z
_atom_site_U_iso_or_equiv
_atom_site_adp_type
_atom_site_occupancy
_atom_site_site_symmetry_order
_atom_site_calc_flag
_atom_site_refinement_flags_posn
_atom_site_refinement_flags_adp
_atom_site_refinement_flags_occupancy
CU1 Cu 0.27722(3) 0.000000 0.47511(2) 0.02375(15) Uani 1 2 d DS T P
S1 S 0.51916(8) 0.000000 0.84576(5) 0.0337(2) Uani 1 2 d S T P
O2 O 0.4265(2) 0.000000 0.57961(13) 0.0460(8) Uani 1 2 d S T P
O1W O 0.3568(2) 0.000000 0.38987(13) 0.0366(6) Uani 1 2 d DS T P
O1 O 0.2393(2) 0.000000 0.56841(12) 0.0279(5) Uani 1 2 d S T P
N1 N 0.28374(16) 0.2980(3) 0.47744(9) 0.0251(4) Uani 1 1 d . . .
O3 O 0.6186(3) 0.000000 0.80745(18) 0.0662(11) Uani 1 2 d S T P
O4 O 0.5039(2) 0.1710(4) 0.88615(13) 0.0661(8) Uani 1 1 d . . .
C1 C 0.3299(3) 0.000000 0.60377(17) 0.0283(7) Uani 1 2 d S T P
C3 C 0.2090(3) 0.000000 0.70297(16) 0.0225(6) Uani 1 2 d S T P
H3 H 0.144839 0.000000 0.674330 0.027 Uiso 1 2 calc R U P
O2W O 0.1110(3) 0.000000 0.4261(2) 0.0625(11) Uani 1 2 d DS T P
C8 C 0.0832(3) 0.000000 0.8012(2) 0.0424(10) Uani 1 2 d S T P
C6 C 0.4003(3) 0.000000 0.78845(16) 0.0236(7) Uani 1 2 d S T P
C4 C 0.1971(3) 0.000000 0.77134(17) 0.0254(7) Uani 1 2 d S T P
C10 C 0.1982(2) 0.3987(4) 0.50234(12) 0.0276(5) Uani 1 1 d . . .
H10 H 0.137345 0.332112 0.520023 0.033 Uiso 1 1 calc R U .
C5 C 0.2927(3) 0.000000 0.81374(17) 0.0262(7) Uani 1 2 d S T P
H5 H 0.284533 0.000000 0.859418 0.031 Uiso 1 2 calc R U P
C9 C 0.3703(2) 0.3989(4) 0.45377(13) 0.0304(5) Uani 1 1 d . . .
H9 H 0.431921 0.332384 0.436935 0.036 Uiso 1 1 calc R U .
O5 O 0.0714(3) 0.000000 0.85988(17) 0.0801(15) Uani 1 2 d S T P
C7 C 0.4129(3) 0.000000 0.72088(17) 0.0288(7) Uani 1 2 d S T P
H7 H 0.485519 0.000000 0.704042 0.035 Uiso 1 2 calc R U P
O6 O -0.0019(3) 0.000000 0.75721(17) 0.0674(12) Uani 1 2 d S T P
H6 H -0.058555 -0.046614 0.773714 0.101 Uiso 0.5 1 calc R U P
C2 C 0.3177(3) 0.000000 0.67781(16) 0.0244(7) Uani 1 2 d S T P
O3W O 0.3085(4) 0.2608(9) 0.2947(3) 0.0561(13) Uani 0.5 1 d D . P
H1WB H 0.428(2) 0.02(2) 0.393(2) 0.084 Uiso 0.5 1 d D U P
H1WA H 0.325(4) 0.058(10) 0.3574(19) 0.084 Uiso 0.5 1 d D U P
H2WA H 0.087(5) -0.092(7) 0.401(4) 0.084 Uiso 0.5 1 d D U P
H2WB H 0.072(4) 0.099(5) 0.419(4) 0.084 Uiso 0.5 1 d D U P
H3WB H 0.261(6) 0.168(8) 0.285(5) 0.084 Uiso 0.5 1 d D U P
H3WA H 0.268(6) 0.364(7) 0.298(5) 0.084 Uiso 0.5 1 d D U P

loop_
_atom_site_aniso_label
_atom_site_aniso_U_11
_atom_site_aniso_U_22
_atom_site_aniso_U_33
_atom_site_aniso_U_23
_atom_site_aniso_U_13
_atom_site_aniso_U_12
CU1 0.0252(2) 0.0283(2) 0.0178(2) 0.000 0.00179(15) 0.000
S1 0.0300(5) 0.0451(6) 0.0254(4) 0.000 -0.0071(4) 0.000
O2 0.0263(14) 0.089(2) 0.0229(13) 0.000 0.0072(11) 0.000
O1W 0.0323(14) 0.0539(18) 0.0241(13) 0.000 0.0080(11) 0.000
O1 0.0265(12) 0.0384(14) 0.0187(11) 0.000 0.0008(9) 0.000
N1 0.0268(10) 0.0288(10) 0.0199(9) -0.0003(8) 0.0025(8) 0.0003(8)
O3 0.0272(16) 0.120(4) 0.051(2) 0.000 -0.0008(14) 0.000
O4 0.0568(15) 0.0795(19) 0.0605(16) -0.0296(14) -0.0149(12) -0.0044(13)
C1 0.0285(18) 0.0357(19) 0.0211(17) 0.000 0.0037(13) 0.000
C3 0.0224(16) 0.0235(16) 0.0216(16) 0.000 0.0004(12) 0.000
O2W 0.0449(19) 0.0448(19) 0.095(3) 0.000 -0.0369(19) 0.000
C8 0.0266(19) 0.069(3) 0.033(2) 0.000 0.0109(16) 0.000
C6 0.0239(16) 0.0264(16) 0.0203(16) 0.000 -0.0016(12) 0.000
C4 0.0254(17) 0.0255(16) 0.0259(17) 0.000 0.0062(13) 0.000
C10 0.0260(12) 0.0345(13) 0.0224(11) 0.0011(10) 0.0029(9) -0.0016(10)
C5 0.0302(18) 0.0322(18) 0.0165(15) 0.000 0.0037(13) 0.000
C9 0.0264(12) 0.0318(13) 0.0337(13) -0.0016(11) 0.0093(10) 0.0017(10)
O5 0.0382(18) 0.167(5) 0.0360(19) 0.000 0.0187(15) 0.000
C7 0.0228(16) 0.041(2) 0.0227(17) 0.000 0.0054(13) 0.000
O6 0.0216(15) 0.136(4) 0.0444(19) 0.000 0.0037(13) 0.000
C2 0.0281(17) 0.0271(16) 0.0180(15) 0.000 0.0022(13) 0.000
O3W 0.038(2) 0.078(4) 0.053(3) 0.022(3) 0.003(2) 0.005(2)

loop_
_atom_type_symbol
_atom_type_description
_atom_type_scat_dispersion_real
_atom_type_scat_dispersion_imag
_atom_type_scat_source
C C 0.0033 0.0016 'International Tables Vol C Tables 4.2.6.8 and 6.1.1.4'
H H 0.0000 0.0000 'International Tables Vol C Tables 4.2.6.8 and 6.1.1.4'
N N 0.0061 0.0033 'International Tables Vol C Tables 4.2.6.8 and 6.1.1.4'
O O 0.0106 0.0060 'International Tables Vol C Tables 4.2.6.8 and 6.1.1.4'
Cu Cu 0.3201 1.2651 'International Tables Vol C Tables 4.2.6.8 and 6.1.1.4'
S S 0.1246 0.1234 'International Tables Vol C Tables 4.2.6.8 and 6.1.1.4'

loop_
_geom_angle_atom_site_label_1
_geom_angle_atom_site_label_2
_geom_angle_atom_site_label_3
_geom_angle
_geom_angle_site_symmetry_1
_geom_angle_site_symmetry_3
O1 CU1 O1W 165.19(11) . .
O1 CU1 N1 89.29(5) . .
O1W CU1 N1 90.08(5) . .
O1 CU1 N1 89.29(5) . 6
O1W CU1 N1 90.08(5) . 6
N1 CU1 N1 175.06(11) . 6
O1 CU1 O2W 101.84(15) . .
O1W CU1 O2W 92.97(16) . .
N1 CU1 O2W 92.46(5) . .
N1 CU1 O2W 92.46(6) 6 .
O3 S1 O4 115.42(13) . 6
O3 S1 O4 115.42(14) . .
O4 S1 O4 108.7(3) 6 .
O3 S1 C6 106.59(19) . .
O4 S1 C6 104.80(13) 6 .
O4 S1 C6 104.80(13) . .
C1 O1 CU1 109.1(2) . .
C9 N1 C10 117.5(2) . .
C9 N1 CU1 122.59(17) . .
C10 N1 CU1 119.87(17) . .
O2 C1 O1 122.5(3) . .
O2 C1 C2 120.7(3) . .
O1 C1 C2 116.8(3) . .
C2 C3 C4 119.5(3) . .
O5 C8 O6 123.7(4) . .
O5 C8 C4 122.9(4) . .
O6 C8 C4 113.4(3) . .
C7 C6 C5 120.1(3) . .
C7 C6 S1 122.1(3) . .
C5 C6 S1 117.7(3) . .
C5 C4 C3 120.1(3) . .
C5 C4 C8 117.9(3) . .
C3 C4 C8 122.0(3) . .
N1 C10 C10 121.19(15) . 6_565
C6 C5 C4 120.2(3) . .
N1 C9 C9 121.26(14) . 6_565
C6 C7 C2 120.3(3) . .
C7 C2 C3 119.9(3) . .
C7 C2 C1 121.0(3) . .
C3 C2 C1 119.2(3) . .

loop_
_geom_bond_atom_site_label_1
_geom_bond_atom_site_label_2
_geom_bond_distance
_geom_bond_site_symmetry_2
CU1 O1 1.951(2) .
CU1 O1W 1.989(3) .
CU1 N1 2.044(3) .
CU1 N1 2.044(3) 6
CU1 O2W 2.149(3) .
S1 O3 1.425(3) .
S1 O4 1.443(3) 6
S1 O4 1.443(3) .
S1 C6 1.774(3) .
O2 C1 1.251(4) .
O1 C1 1.255(4) .
N1 C9 1.333(3) .
N1 C10 1.333(3) .
C1 C2 1.506(5) .
C3 C2 1.391(5) .
C3 C4 1.391(5) .
C8 O5 1.197(5) .
C8 O6 1.309(5) .
C8 C4 1.487(5) .
C6 C7 1.377(5) .
C6 C5 1.380(5) .
C4 C5 1.383(5) .
C10 C10 1.388(5) 6_565
C9 C9 1.385(5) 6_565
C7 C2 1.386(5) .
